data_4310490
loop_
_publ_author_name
'Daniel L. Reger'
'Radu F. Semeniuc'
'Vitaly Rassolov'
'Mark D. Smith'

_publ_contact_author_address
;
Department of Chemistry and Biochemistry
University of South Carolina
Columbia, South Carolina 29208
USA
;
_publ_contact_author_email reger@mail.chem.sc.edu
_publ_contact_author_fax '1 803 777 9521'
_publ_contact_author_name 'Professor Daniel L. Reger'
_publ_contact_author_phone '1 803 777 2587'
_publ_section_title
;
 Supramolecular Structural Variations with Changes in Anion and Solvent in
 Silver(I) Complexes of a Semirigid, Bitopic Tris(pyrazolyl)methane Ligand
;
_journal_name_full 'Inorganic Chemistry'
_journal_page_first 537
_journal_page_last 554
_journal_paper_doi 10.1021/ic035207i
_journal_volume 43
_journal_year 2004
_chemical_formula_sum 'C34.5 H39 Ag F6 N12 O3.5 Sb'
_chemical_formula_weight 1021.40
_chemical_name_systematic
; 
 ? 
;
_space_group_IT_number 14
_symmetry_cell_setting monoclinic
_symmetry_space_group_name_Hall '-P 2ybc'
_symmetry_space_group_name_H-M 'P 1 21/c 1'
_atom_sites_solution_hydrogens geom
_atom_sites_solution_primary direct
_atom_sites_solution_secondary difmap
_audit_creation_method SHELXL-97
_cell_angle_alpha 90.00
_cell_angle_beta 92.368(2)
_cell_angle_gamma 90.00
_cell_formula_units_Z 4
_cell_length_a 14.8013(12)
_cell_length_b 30.058(2)
_cell_length_c 8.7987(7)
_cell_measurement_reflns_used 6285
_cell_measurement_temperature 173(2)
_cell_measurement_theta_max 24.993
_cell_measurement_theta_min 2.684
_cell_volume 3911.2(5)
_computing_structure_refinement 'SHELXL-97 (Sheldrick, 1997)'
_computing_structure_solution 'SHELXS-97 (Sheldrick, 1990)'
_diffrn_ambient_temperature 173(2)
_diffrn_measured_fraction_theta_full 0.998
_diffrn_measured_fraction_theta_max 0.998
_diffrn_radiation_monochromator graphite
_diffrn_radiation_source 'fine-focus sealed tube'
_diffrn_radiation_type MoK\a
_diffrn_radiation_wavelength 0.71073
_diffrn_reflns_av_R_equivalents 0.0414
_diffrn_reflns_av_sigmaI/netI 0.0324
_diffrn_reflns_limit_h_max 17
_diffrn_reflns_limit_h_min -17
_diffrn_reflns_limit_k_max 35
_diffrn_reflns_limit_k_min -35
_diffrn_reflns_limit_l_max 10
_diffrn_reflns_limit_l_min -10
_diffrn_reflns_number 32245
_diffrn_reflns_theta_full 25.06
_diffrn_reflns_theta_max 25.06
_diffrn_reflns_theta_min 1.35
_diffrn_standards_decay_% 0
_exptl_absorpt_coefficient_mu 1.274
_exptl_absorpt_correction_T_max 0.8012
_exptl_absorpt_correction_T_min 0.7315
_exptl_crystal_colour colorless
_exptl_crystal_density_diffrn 1.735
_exptl_crystal_density_method 'not measured'
_exptl_crystal_description needle
_exptl_crystal_F_000 2040
_exptl_crystal_size_max 0.58
_exptl_crystal_size_mid 0.16
_exptl_crystal_size_min 0.10
_refine_diff_density_max 4.041
_refine_diff_density_min -1.353
_refine_diff_density_rms 0.163
_refine_ls_extinction_method none
_refine_ls_goodness_of_fit_ref 1.025
_refine_ls_hydrogen_treatment mixed
_refine_ls_matrix_type full
_refine_ls_number_parameters 534
_refine_ls_number_reflns 6938
_refine_ls_number_restraints 0
_refine_ls_restrained_S_all 1.025
_refine_ls_R_factor_all 0.0803
_refine_ls_R_factor_gt 0.0650
_refine_ls_shift/su_max 0.000
_refine_ls_shift/su_mean 0.000
_refine_ls_structure_factor_coef Fsqd
_refine_ls_weighting_details 'calc w=1/[\s^2^(Fo^2^)+(0.1216P)^2^+15.8989P] where P=(Fo^2^+2Fc^2^)/3'
_refine_ls_weighting_scheme calc
_refine_ls_wR_factor_gt 0.1860
_refine_ls_wR_factor_ref 0.1986
_reflns_number_gt 5424
_reflns_number_total 6938
_reflns_threshold_expression >2sigma(I)
_cod_data_source_file ic035207isi20031021_053618_9.cif
_cod_data_source_block 7
_cod_original_cell_volume 3911.1(5)
_cod_original_formula_sum 'C34.50 H39 Ag F6 N12 O3.50 Sb'
_cod_database_code 4310490

loop_
_symmetry_equiv_pos_as_xyz
'x, y, z'
'-x, y+1/2, -z+1/2'
'-x, -y, -z'
'x, -y-1/2, z-1/2'

loop_
_atom_site_label
_atom_site_type_symbol
_atom_site_fract_x
_atom_site_fract_y
_atom_site_fract_z
_atom_site_U_iso_or_equiv
_atom_site_adp_type
_atom_site_occupancy
_atom_site_symmetry_multiplicity
_atom_site_calc_flag
_atom_site_refinement_flags
_atom_site_disorder_assembly
_atom_site_disorder_group
Ag Ag 0.19713(3) 0.148586(18) 0.15415(6) 0.03399(19) Uani 1 1 d . . .
C1 C 0.4161(4) 0.1594(2) 0.0301(6) 0.0245(13) Uani 1 1 d . . .
C2 C -0.0156(4) 0.14784(19) 0.2912(7) 0.0236(12) Uani 1 1 d . . .
C11 C 0.3987(5) 0.2430(2) 0.0061(8) 0.0353(15) Uani 1 1 d . . .
H11 H 0.4493 0.2495 -0.0532 0.042 Uiso 1 1 calc R . .
C12 C 0.3411(5) 0.2731(2) 0.0652(9) 0.0415(17) Uani 1 1 d . . .
H12 H 0.3430 0.3046 0.0556 0.050 Uiso 1 1 calc R . .
C13 C 0.2793(5) 0.2480(2) 0.1421(8) 0.0339(15) Uani 1 1 d . . .
H13 H 0.2305 0.2603 0.1950 0.041 Uiso 1 1 calc R . .
C21 C 0.4007(5) 0.1027(2) -0.1813(7) 0.0354(16) Uani 1 1 d . . .
H21 H 0.4618 0.1011 -0.2095 0.042 Uiso 1 1 calc R . .
C22 C 0.3317(5) 0.0778(3) -0.2391(8) 0.0436(18) Uani 1 1 d . . .
H22 H 0.3338 0.0561 -0.3172 0.052 Uiso 1 1 calc R . .
C23 C 0.2563(5) 0.0909(3) -0.1594(9) 0.047(2) Uani 1 1 d . . .
H23 H 0.1977 0.0783 -0.1740 0.057 Uiso 1 1 calc R . .
C31 C 0.3982(5) 0.0960(2) 0.2192(8) 0.0398(17) Uani 1 1 d . . .
H31 H 0.3682 0.0745 0.1559 0.048 Uiso 1 1 calc R . .
C32 C 0.4254(6) 0.0910(3) 0.3659(9) 0.0486(19) Uani 1 1 d . . .
H32 H 0.4181 0.0655 0.4277 0.058 Uiso 1 1 calc R . .
C33 C 0.4665(5) 0.1310(3) 0.4084(8) 0.0386(16) Uani 1 1 d . . .
H33 H 0.4932 0.1368 0.5064 0.046 Uiso 1 1 calc R . .
C41 C 0.0161(5) 0.0852(2) 0.4784(7) 0.0312(14) Uani 1 1 d . . .
H41 H -0.0422 0.0821 0.5182 0.037 Uiso 1 1 calc R . .
C42 C 0.0892(5) 0.0601(2) 0.5149(7) 0.0356(16) Uani 1 1 d . . .
H42 H 0.0929 0.0359 0.5845 0.043 Uiso 1 1 calc R . .
C43 C 0.1583(5) 0.0773(2) 0.4283(8) 0.0337(15) Uani 1 1 d . . .
H43 H 0.2184 0.0661 0.4308 0.040 Uiso 1 1 calc R . .
C51 C -0.0981(4) 0.1216(2) 0.0468(8) 0.0312(14) Uani 1 1 d . . .
H51 H -0.1566 0.1163 0.0840 0.037 Uiso 1 1 calc R . .
C52 C -0.0726(5) 0.1157(2) -0.0997(8) 0.0363(16) Uani 1 1 d . . .
H52 H -0.1086 0.1055 -0.1843 0.044 Uiso 1 1 calc R . .
C53 C 0.0187(4) 0.1283(2) -0.0968(7) 0.0299(14) Uani 1 1 d . . .
H53 H 0.0549 0.1281 -0.1835 0.036 Uiso 1 1 calc R . .
C61 C 0.0856(4) 0.2082(2) 0.4077(7) 0.0320(15) Uani 1 1 d . . .
H61 H 0.1215 0.1917 0.4799 0.038 Uiso 1 1 calc R . .
C62 C 0.0848(5) 0.2531(2) 0.3893(8) 0.0349(15) Uani 1 1 d . . .
H62 H 0.1207 0.2745 0.4440 0.042 Uiso 1 1 calc R . .
C63 C 0.0206(5) 0.2610(2) 0.2738(8) 0.0357(15) Uani 1 1 d . . .
H63 H 0.0052 0.2899 0.2371 0.043 Uiso 1 1 calc R . .
C71 C 0.5133(4) 0.1662(2) -0.0199(7) 0.0295(14) Uani 1 1 d . . .
H71A H 0.5453 0.1874 0.0493 0.035 Uiso 1 1 calc R . .
H71B H 0.5463 0.1375 -0.0154 0.035 Uiso 1 1 calc R . .
C72 C 0.5996(4) 0.1866(2) -0.2292(7) 0.0318(14) Uani 1 1 d . . .
H72A H 0.5935 0.1935 -0.3391 0.038 Uiso 1 1 calc R . .
H72B H 0.6308 0.1575 -0.2184 0.038 Uiso 1 1 calc R . .
C73 C 0.6570(4) 0.2218(2) -0.1511(6) 0.0243(13) Uani 1 1 d . . .
C74 C 0.7343(4) 0.2109(2) -0.0637(8) 0.0319(14) Uani 1 1 d . . .
H74 H 0.7515 0.1806 -0.0507 0.038 Uiso 1 1 calc R . .
C75 C 0.7860(4) 0.2441(2) 0.0040(8) 0.0355(16) Uani 1 1 d . . .
H75 H 0.8397 0.2365 0.0608 0.043 Uiso 1 1 calc R . .
C76 C 0.7616(4) 0.2880(2) -0.0086(7) 0.0279(14) Uani 1 1 d . . .
C77 C 0.6847(4) 0.2991(2) -0.0969(7) 0.0281(14) Uani 1 1 d . . .
H77 H 0.6679 0.3294 -0.1103 0.034 Uiso 1 1 calc R . .
C78 C 0.6330(4) 0.2658(2) -0.1651(7) 0.0274(13) Uani 1 1 d . . .
H78 H 0.5796 0.2734 -0.2228 0.033 Uiso 1 1 calc R . .
C79 C 0.8165(4) 0.3238(3) 0.0722(8) 0.0369(16) Uani 1 1 d . . .
H79A H 0.7801 0.3515 0.0733 0.044 Uiso 1 1 calc R . .
H79B H 0.8287 0.3146 0.1792 0.044 Uiso 1 1 calc R . .
C80 C 0.8895(4) 0.3499(2) -0.1459(7) 0.0285(14) Uani 1 1 d . . .
H80A H 0.8616 0.3798 -0.1451 0.034 Uiso 1 1 calc R . .
H80B H 0.8502 0.3299 -0.2086 0.034 Uiso 1 1 calc R . .
N11 N 0.2961(3) 0.20509(19) 0.1334(6) 0.0311(12) Uani 1 1 d . . .
N12 N 0.3706(3) 0.20207(17) 0.0474(5) 0.0237(11) Uani 1 1 d . . .
N21 N 0.2772(4) 0.1230(2) -0.0610(7) 0.0399(15) Uani 1 1 d . . .
N22 N 0.3673(3) 0.13046(18) -0.0759(6) 0.0263(11) Uani 1 1 d . . .
N31 N 0.4636(4) 0.15945(19) 0.2971(6) 0.0320(12) Uani 1 1 d . . .
N32 N 0.4220(3) 0.13728(17) 0.1803(6) 0.0246(11) Uani 1 1 d . . .
N41 N 0.1300(3) 0.11080(17) 0.3431(6) 0.0255(11) Uani 1 1 d . . .
N42 N 0.0406(3) 0.11585(17) 0.3750(6) 0.0239(11) Uani 1 1 d . . .
N51 N 0.0482(3) 0.14040(17) 0.0395(6) 0.0272(11) Uani 1 1 d . . .
N52 N -0.0251(3) 0.13608(17) 0.1281(5) 0.0231(10) Uani 1 1 d . . .
N61 N -0.0169(4) 0.22414(18) 0.2202(6) 0.0321(12) Uani 1 1 d . . .
N62 N 0.0252(3) 0.19161(17) 0.3031(6) 0.0247(11) Uani 1 1 d . . .
O1 O 0.5108(3) 0.18279(15) -0.1695(5) 0.0291(10) Uani 1 1 d . . .
O2 O 0.9014(3) 0.33320(16) 0.0040(5) 0.0325(10) Uani 1 1 d . . .
Sb Sb 0.69115(4) 0.043285(18) 0.66334(7) 0.0477(2) Uani 1 1 d . . .
F1 F 0.6600(5) 0.0887(2) 0.5301(8) 0.095(2) Uani 1 1 d . . .
F2 F 0.6718(4) 0.00233(17) 0.5093(6) 0.0703(15) Uani 1 1 d . . .
F3 F 0.7220(4) -0.00294(18) 0.7970(7) 0.0732(15) Uani 1 1 d . . .
F4 F 0.7170(5) 0.08424(19) 0.8193(7) 0.089(2) Uani 1 1 d . . .
F5 F 0.5717(4) 0.0394(3) 0.7170(10) 0.111(3) Uani 1 1 d . . .
F6 F 0.8118(4) 0.0492(2) 0.6101(7) 0.0779(17) Uani 1 1 d . . .
C1S C 0.6874(7) 0.0633(4) 0.1611(12) 0.067(3) Uani 1 1 d . . .
C2S C 0.7669(7) 0.0332(3) 0.1880(14) 0.077(3) Uani 1 1 d . . .
H2S1 H 0.8224 0.0510 0.1953 0.116 Uiso 1 1 calc R . .
H2S2 H 0.7702 0.0122 0.1032 0.116 Uiso 1 1 calc R . .
H2S3 H 0.7602 0.0167 0.2829 0.116 Uiso 1 1 calc R . .
C3S C 0.5994(8) 0.0413(4) 0.1330(17) 0.096(4) Uani 1 1 d . . .
H3S1 H 0.5508 0.0632 0.1417 0.144 Uiso 1 1 calc R . .
H3S2 H 0.5921 0.0177 0.2081 0.144 Uiso 1 1 calc R . .
H3S3 H 0.5967 0.0285 0.0305 0.144 Uiso 1 1 calc R . .
O1S O 0.6980(5) 0.1034(3) 0.1622(9) 0.082(2) Uani 1 1 d . . .
C11S C 0.0245(11) 0.0082(5) 0.9511(18) 0.046(4) Uani 0.50 1 d P A -1
C12S C -0.0513(8) -0.0165(3) 0.8945(12) 0.072(3) Uani 1 1 d . A -1
H12A H 0.9477 0.9837 0.7853 0.108 Uiso 0.50 1 d PR A -1
H12B H 0.9530 0.9534 0.9304 0.108 Uiso 0.50 1 d PR A -1
H12C H 0.8941 0.9968 0.9286 0.108 Uiso 0.50 1 d PR A -1
H12D H 1.1057 1.0342 1.1115 0.108 Uiso 0.50 1 d PR A -1
H12E H 1.0045 1.0321 1.1570 0.108 Uiso 0.50 1 d PR A -1
H12F H 1.0634 0.9887 1.1588 0.108 Uiso 0.50 1 d PR A -1
O11S O 0.0755(13) 0.0207(8) 0.8587(17) 0.119(8) Uani 0.50 1 d P A -1

loop_
_atom_site_aniso_label
_atom_site_aniso_U_11
_atom_site_aniso_U_22
_atom_site_aniso_U_33
_atom_site_aniso_U_23
_atom_site_aniso_U_13
_atom_site_aniso_U_12
Ag 0.0229(3) 0.0420(3) 0.0377(3) -0.0002(2) 0.0097(2) -0.0065(2)
C1 0.024(3) 0.032(3) 0.018(3) -0.001(2) 0.002(2) -0.005(3)
C2 0.022(3) 0.025(3) 0.023(3) 0.001(2) 0.002(2) 0.001(2)
C11 0.040(4) 0.035(4) 0.032(3) 0.003(3) 0.007(3) -0.008(3)
C12 0.051(4) 0.028(4) 0.046(4) -0.002(3) 0.008(3) 0.000(3)
C13 0.032(3) 0.039(4) 0.031(3) -0.003(3) 0.003(3) 0.004(3)
C21 0.034(4) 0.042(4) 0.030(3) -0.008(3) 0.009(3) -0.007(3)
C22 0.044(4) 0.050(4) 0.038(4) -0.025(3) 0.012(3) -0.012(3)
C23 0.032(4) 0.065(5) 0.045(4) -0.024(4) -0.002(3) -0.015(4)
C31 0.053(4) 0.032(4) 0.035(4) 0.000(3) 0.005(3) -0.013(3)
C32 0.068(5) 0.039(4) 0.039(4) 0.012(3) 0.006(4) -0.006(4)
C33 0.041(4) 0.046(4) 0.029(4) 0.002(3) 0.000(3) -0.006(3)
C41 0.032(3) 0.036(4) 0.026(3) 0.004(3) 0.008(3) 0.000(3)
C42 0.043(4) 0.039(4) 0.025(3) 0.008(3) 0.002(3) 0.008(3)
C43 0.029(3) 0.039(4) 0.033(4) -0.001(3) 0.000(3) 0.008(3)
C51 0.023(3) 0.032(3) 0.038(4) -0.004(3) -0.006(3) 0.000(3)
C52 0.034(4) 0.040(4) 0.034(4) -0.004(3) -0.012(3) 0.000(3)
C53 0.035(3) 0.031(3) 0.024(3) 0.002(3) 0.003(3) 0.003(3)
C61 0.030(3) 0.043(4) 0.024(3) -0.007(3) -0.001(3) 0.003(3)
C62 0.037(4) 0.028(3) 0.039(4) -0.012(3) 0.000(3) 0.000(3)
C63 0.042(4) 0.027(3) 0.039(4) 0.001(3) 0.005(3) 0.001(3)
C71 0.021(3) 0.038(4) 0.030(3) 0.001(3) 0.003(3) -0.004(3)
C72 0.029(3) 0.039(4) 0.028(3) -0.006(3) 0.010(3) -0.006(3)
C73 0.018(3) 0.035(3) 0.020(3) 0.003(2) 0.011(2) -0.003(2)
C74 0.026(3) 0.030(3) 0.040(4) 0.007(3) 0.010(3) 0.006(3)
C75 0.024(3) 0.047(4) 0.036(4) 0.006(3) 0.002(3) 0.006(3)
C76 0.021(3) 0.039(4) 0.024(3) 0.001(3) 0.010(2) -0.007(3)
C77 0.021(3) 0.031(3) 0.033(3) 0.007(3) 0.011(3) 0.000(3)
C78 0.020(3) 0.038(4) 0.024(3) 0.003(3) 0.002(2) 0.001(3)
C79 0.029(4) 0.047(4) 0.036(4) -0.011(3) 0.016(3) -0.014(3)
C80 0.022(3) 0.036(4) 0.027(3) 0.002(3) 0.004(3) -0.002(3)
N11 0.023(3) 0.037(3) 0.034(3) -0.004(2) 0.005(2) -0.004(2)
N12 0.020(2) 0.031(3) 0.020(2) -0.001(2) 0.0019(19) -0.008(2)
N21 0.026(3) 0.056(4) 0.038(3) -0.020(3) 0.008(2) -0.010(3)
N22 0.021(3) 0.035(3) 0.023(3) -0.002(2) 0.004(2) -0.006(2)
N31 0.036(3) 0.037(3) 0.023(3) 0.000(2) 0.000(2) -0.009(2)
N32 0.024(3) 0.027(3) 0.023(3) 0.000(2) 0.003(2) -0.008(2)
N41 0.019(2) 0.031(3) 0.027(3) 0.002(2) 0.002(2) 0.008(2)
N42 0.015(2) 0.028(3) 0.029(3) 0.004(2) 0.006(2) 0.001(2)
N51 0.026(3) 0.031(3) 0.025(3) 0.000(2) 0.003(2) -0.003(2)
N52 0.021(2) 0.027(3) 0.022(3) -0.001(2) 0.001(2) 0.001(2)
N61 0.034(3) 0.030(3) 0.032(3) 0.003(2) -0.002(2) 0.005(2)
N62 0.018(2) 0.029(3) 0.026(3) -0.002(2) 0.001(2) 0.007(2)
O1 0.024(2) 0.042(3) 0.021(2) 0.0049(19) 0.0031(17) -0.0105(19)
O2 0.023(2) 0.048(3) 0.027(2) 0.004(2) 0.0030(18) -0.011(2)
Sb 0.0457(4) 0.0360(3) 0.0610(4) -0.0073(2) -0.0034(3) 0.0020(2)
F1 0.110(5) 0.052(3) 0.118(5) 0.013(3) -0.045(4) 0.006(3)
F2 0.099(4) 0.044(3) 0.068(3) -0.016(2) 0.008(3) -0.016(3)
F3 0.093(4) 0.051(3) 0.076(4) 0.011(3) 0.003(3) -0.001(3)
F4 0.123(5) 0.057(4) 0.085(4) -0.030(3) -0.009(4) -0.003(3)
F5 0.047(3) 0.147(7) 0.140(7) -0.032(5) 0.021(4) 0.002(4)
F6 0.050(3) 0.097(5) 0.087(4) -0.005(3) 0.001(3) -0.015(3)
C1S 0.064(6) 0.061(7) 0.077(7) 0.002(5) 0.022(5) -0.002(5)
C2S 0.073(7) 0.053(6) 0.106(9) 0.015(6) 0.017(6) 0.003(5)
C3S 0.056(7) 0.101(10) 0.132(11) 0.019(8) 0.022(7) 0.003(6)
O1S 0.084(5) 0.055(4) 0.108(6) -0.003(4) 0.027(5) 0.004(3)
C11S 0.057(10) 0.036(8) 0.042(9) -0.001(7) -0.010(7) -0.003(7)
C12S 0.083(7) 0.063(6) 0.067(6) -0.005(5) -0.016(5) -0.003(5)
O11S 0.125(15) 0.18(2) 0.059(9) 0.017(11) 0.021(9) -0.078(14)

loop_
_atom_type_symbol
_atom_type_description
_atom_type_scat_dispersion_real
_atom_type_scat_dispersion_imag
_atom_type_scat_source
C C 0.0033 0.0016 'International Tables Vol C Tables 4.2.6.8 and 6.1.1.4'
H H 0.0000 0.0000 'International Tables Vol C Tables 4.2.6.8 and 6.1.1.4'
N N 0.0061 0.0033 'International Tables Vol C Tables 4.2.6.8 and 6.1.1.4'
O O 0.0106 0.0060 'International Tables Vol C Tables 4.2.6.8 and 6.1.1.4'
F F 0.0171 0.0103 'International Tables Vol C Tables 4.2.6.8 and 6.1.1.4'
Ag Ag -0.8971 1.1015 'International Tables Vol C Tables 4.2.6.8 and 6.1.1.4'
Sb Sb -0.5866 1.5461 'International Tables Vol C Tables 4.2.6.8 and 6.1.1.4'

loop_
_geom_angle_atom_site_label_1
_geom_angle_atom_site_label_2
_geom_angle_atom_site_label_3
_geom_angle
_geom_angle_site_symmetry_1
_geom_angle_site_symmetry_3
_geom_angle_publ_flag
N11 Ag N41 137.71(19) . . ?
N11 Ag N51 129.20(19) . . ?
N41 Ag N51 80.46(17) . . ?
N11 Ag N21 80.4(2) . . ?
N41 Ag N21 131.4(2) . . ?
N51 Ag N21 96.37(18) . . ?
N22 C1 N12 112.1(5) . . ?
N22 C1 N32 108.4(5) . . ?
N12 C1 N32 108.2(5) . . ?
N22 C1 C71 110.1(5) . . ?
N12 C1 C71 110.8(5) . . ?
N32 C1 C71 107.1(5) . . ?
N62 C2 N42 109.6(5) . . ?
N62 C2 N52 108.0(5) . . ?
N42 C2 N52 111.3(5) . . ?
N62 C2 C80 108.6(5) . 4_466 ?
N42 C2 C80 111.2(5) . 4_466 ?
N52 C2 C80 108.0(5) . 4_466 ?
N12 C11 C12 107.3(6) . . ?
C11 C12 C13 105.1(6) . . ?
N11 C13 C12 112.1(6) . . ?
C22 C21 N22 107.9(6) . . ?
C21 C22 C23 105.3(6) . . ?
N21 C23 C22 111.2(6) . . ?
N32 C31 C32 106.1(6) . . ?
C31 C32 C33 105.8(7) . . ?
N31 C33 C32 111.4(6) . . ?
C42 C41 N42 107.9(6) . . ?
C41 C42 C43 105.1(6) . . ?
N41 C43 C42 111.7(6) . . ?
N52 C51 C52 107.2(6) . . ?
C51 C52 C53 104.6(6) . . ?
N51 C53 C52 112.0(6) . . ?
N62 C61 C62 106.5(6) . . ?
C61 C62 C63 105.1(6) . . ?
N61 C63 C62 112.7(6) . . ?
O1 C71 C1 109.1(5) . . ?
O1 C72 C73 113.3(5) . . ?
C78 C73 C74 118.8(6) . . ?
C78 C73 C72 119.8(6) . . ?
C74 C73 C72 121.5(6) . . ?
C75 C74 C73 119.7(6) . . ?
C76 C75 C74 121.6(6) . . ?
C75 C76 C77 118.8(6) . . ?
C75 C76 C79 121.0(6) . . ?
C77 C76 C79 120.2(6) . . ?
C78 C77 C76 119.6(6) . . ?
C73 C78 C77 121.4(6) . . ?
O2 C79 C76 113.8(5) . . ?
O2 C80 C2 105.8(5) . 4_665 ?
C13 N11 N12 104.8(5) . . ?
C13 N11 Ag 127.5(4) . . ?
N12 N11 Ag 122.4(4) . . ?
C11 N12 N11 110.7(5) . . ?
C11 N12 C1 128.5(5) . . ?
N11 N12 C1 120.2(5) . . ?
C23 N21 N22 105.0(5) . . ?
C23 N21 Ag 129.7(5) . . ?
N22 N21 Ag 122.7(4) . . ?
C21 N22 N21 110.5(5) . . ?
C21 N22 C1 128.7(5) . . ?
N21 N22 C1 120.0(5) . . ?
C33 N31 N32 104.4(5) . . ?
C31 N32 N31 112.3(5) . . ?
C31 N32 C1 129.7(5) . . ?
N31 N32 C1 117.8(5) . . ?
C43 N41 N42 104.8(5) . . ?
C43 N41 Ag 131.4(4) . . ?
N42 N41 Ag 123.2(4) . . ?
C41 N42 N41 110.5(5) . . ?
C41 N42 C2 128.8(5) . . ?
N41 N42 C2 120.4(5) . . ?
C53 N51 N52 104.7(5) . . ?
C53 N51 Ag 132.7(4) . . ?
N52 N51 Ag 120.5(4) . . ?
C51 N52 N51 111.6(5) . . ?
C51 N52 C2 129.5(5) . . ?
N51 N52 C2 119.0(5) . . ?
C63 N61 N62 103.7(5) . . ?
C61 N62 N61 112.1(5) . . ?
C61 N62 C2 130.3(5) . . ?
N61 N62 C2 115.7(5) . . ?
C71 O1 C72 112.3(5) . . ?
C80 O2 C79 112.4(5) . . ?
F2 Sb F1 90.0(3) . . ?
F2 Sb F5 91.4(3) . . ?
F1 Sb F5 89.6(4) . . ?
F2 Sb F3 89.6(3) . . ?
F1 Sb F3 179.5(3) . . ?
F5 Sb F3 90.2(3) . . ?
F2 Sb F4 177.2(3) . . ?
F1 Sb F4 90.9(3) . . ?
F5 Sb F4 91.3(3) . . ?
F3 Sb F4 89.5(3) . . ?
F2 Sb F6 90.0(3) . . ?
F1 Sb F6 89.2(3) . . ?
F5 Sb F6 178.2(3) . . ?
F3 Sb F6 91.0(3) . . ?
F4 Sb F6 87.3(3) . . ?
O1S C1S C3S 124.0(10) . . ?
O1S C1S C2S 119.9(9) . . ?
C3S C1S C2S 116.1(10) . . ?
O11S C11S C12S 116.1(15) . . ?

loop_
_geom_bond_atom_site_label_1
_geom_bond_atom_site_label_2
_geom_bond_distance
_geom_bond_site_symmetry_2
_geom_bond_publ_flag
Ag N11 2.255(5) . ?
Ag N41 2.275(5) . ?
Ag N51 2.399(5) . ?
Ag N21 2.401(6) . ?
C1 N22 1.446(8) . ?
C1 N12 1.460(8) . ?
C1 N32 1.479(8) . ?
C1 C71 1.536(8) . ?
C2 N62 1.450(8) . ?
C2 N42 1.453(8) . ?
C2 N52 1.480(8) . ?
C2 C80 1.532(8) 4_466 ?
C11 N12 1.353(8) . ?
C11 C12 1.362(10) . ?
C12 C13 1.384(10) . ?
C13 N11 1.317(9) . ?
C21 C22 1.348(10) . ?
C21 N22 1.355(8) . ?
C22 C23 1.398(11) . ?
C23 N21 1.326(9) . ?
C31 N32 1.339(9) . ?
C31 C32 1.345(11) . ?
C32 C33 1.390(11) . ?
C33 N31 1.300(9) . ?
C41 C42 1.347(10) . ?
C41 N42 1.354(8) . ?
C42 C43 1.400(10) . ?
C43 N41 1.315(8) . ?
C51 N52 1.344(8) . ?
C51 C52 1.370(10) . ?
C52 C53 1.403(10) . ?
C53 N51 1.311(8) . ?
C61 N62 1.351(8) . ?
C61 C62 1.360(10) . ?
C62 C63 1.383(10) . ?
C63 N61 1.319(9) . ?
C71 O1 1.407(7) . ?
C72 O1 1.440(7) . ?
C72 C73 1.506(9) . ?
C73 C78 1.373(9) . ?
C73 C74 1.391(9) . ?
C74 C75 1.379(10) . ?
C75 C76 1.368(10) . ?
C76 C77 1.393(9) . ?
C76 C79 1.509(9) . ?
C77 C78 1.383(9) . ?
C79 O2 1.443(7) . ?
C80 O2 1.415(7) . ?
C80 C2 1.532(8) 4_665 ?
N11 N12 1.366(7) . ?
N21 N22 1.364(7) . ?
N31 N32 1.352(7) . ?
N41 N42 1.372(7) . ?
N51 N52 1.368(7) . ?
N61 N62 1.356(7) . ?
Sb F2 1.844(5) . ?
Sb F1 1.846(6) . ?
Sb F5 1.852(6) . ?
Sb F3 1.865(5) . ?
Sb F4 1.871(5) . ?
Sb F6 1.873(6) . ?
C1S O1S 1.215(12) . ?
C1S C3S 1.473(15) . ?
C1S C2S 1.495(14) . ?
C11S O11S 1.19(2) . ?
C11S C12S 1.420(18) . ?

loop_
_geom_torsion_atom_site_label_1
_geom_torsion_atom_site_label_2
_geom_torsion_atom_site_label_3
_geom_torsion_atom_site_label_4
_geom_torsion
_geom_torsion_site_symmetry_1
_geom_torsion_site_symmetry_2
_geom_torsion_site_symmetry_3
_geom_torsion_site_symmetry_4
_geom_torsion_publ_flag
N12 C11 C12 C13 0.2(8) . . . . ?
C11 C12 C13 N11 0.2(9) . . . . ?
N22 C21 C22 C23 -2.1(9) . . . . ?
C21 C22 C23 N21 1.8(10) . . . . ?
N32 C31 C32 C33 -0.6(9) . . . . ?
C31 C32 C33 N31 1.3(10) . . . . ?
N42 C41 C42 C43 0.1(8) . . . . ?
C41 C42 C43 N41 -0.2(8) . . . . ?
N52 C51 C52 C53 -0.7(7) . . . . ?
C51 C52 C53 N51 0.8(8) . . . . ?
N62 C61 C62 C63 1.4(7) . . . . ?
C61 C62 C63 N61 -0.5(8) . . . . ?
N22 C1 C71 O1 56.1(7) . . . . ?
N12 C1 C71 O1 -68.4(6) . . . . ?
N32 C1 C71 O1 173.8(5) . . . . ?
O1 C72 C73 C78 -65.9(7) . . . . ?
O1 C72 C73 C74 113.8(6) . . . . ?
C78 C73 C74 C75 -1.3(9) . . . . ?
C72 C73 C74 C75 178.9(6) . . . . ?
C73 C74 C75 C76 2.0(10) . . . . ?
C74 C75 C76 C77 -2.5(9) . . . . ?
C74 C75 C76 C79 177.1(6) . . . . ?
C75 C76 C77 C78 2.4(9) . . . . ?
C79 C76 C77 C78 -177.3(5) . . . . ?
C74 C73 C78 C77 1.3(9) . . . . ?
C72 C73 C78 C77 -179.0(5) . . . . ?
C76 C77 C78 C73 -1.8(9) . . . . ?
C75 C76 C79 O2 74.0(8) . . . . ?
C77 C76 C79 O2 -106.4(7) . . . . ?
C12 C13 N11 N12 -0.5(8) . . . . ?
C12 C13 N11 Ag -154.9(5) . . . . ?
N41 Ag N11 C13 -80.0(6) . . . . ?
N51 Ag N11 C13 45.3(6) . . . . ?
N21 Ag N11 C13 135.8(6) . . . . ?
N41 Ag N11 N12 129.6(4) . . . . ?
N51 Ag N11 N12 -105.1(5) . . . . ?
N21 Ag N11 N12 -14.6(5) . . . . ?
C12 C11 N12 N11 -0.5(8) . . . . ?
C12 C11 N12 C1 -171.0(6) . . . . ?
C13 N11 N12 C11 0.6(7) . . . . ?
Ag N11 N12 C11 156.7(4) . . . . ?
C13 N11 N12 C1 172.0(5) . . . . ?
Ag N11 N12 C1 -31.9(7) . . . . ?
N22 C1 N12 C11 -113.6(7) . . . . ?
N32 C1 N12 C11 126.9(6) . . . . ?
C71 C1 N12 C11 9.8(8) . . . . ?
N22 C1 N12 N11 76.7(6) . . . . ?
N32 C1 N12 N11 -42.8(7) . . . . ?
C71 C1 N12 N11 -159.9(5) . . . . ?
C22 C23 N21 N22 -0.7(9) . . . . ?
C22 C23 N21 Ag -162.5(6) . . . . ?
N11 Ag N21 C23 -166.3(8) . . . . ?
N41 Ag N21 C23 45.3(8) . . . . ?
N51 Ag N21 C23 -37.6(7) . . . . ?
N11 Ag N21 N22 34.7(5) . . . . ?
N41 Ag N21 N22 -113.7(5) . . . . ?
N51 Ag N21 N22 163.4(5) . . . . ?
C22 C21 N22 N21 1.8(8) . . . . ?
C22 C21 N22 C1 171.5(6) . . . . ?
C23 N21 N22 C21 -0.7(8) . . . . ?
Ag N21 N22 C21 162.8(5) . . . . ?
C23 N21 N22 C1 -171.4(6) . . . . ?
Ag N21 N22 C1 -7.9(8) . . . . ?
N12 C1 N22 C21 140.7(6) . . . . ?
N32 C1 N22 C21 -99.9(7) . . . . ?
C71 C1 N22 C21 16.9(9) . . . . ?
N12 C1 N22 N21 -50.5(7) . . . . ?
N32 C1 N22 N21 68.9(7) . . . . ?
C71 C1 N22 N21 -174.3(6) . . . . ?
C32 C33 N31 N32 -1.3(8) . . . . ?
C32 C31 N32 N31 -0.2(8) . . . . ?
C32 C31 N32 C1 174.2(6) . . . . ?
C33 N31 N32 C31 1.0(8) . . . . ?
C33 N31 N32 C1 -174.2(6) . . . . ?
N22 C1 N32 C31 7.4(9) . . . . ?
N12 C1 N32 C31 129.1(7) . . . . ?
C71 C1 N32 C31 -111.4(7) . . . . ?
N22 C1 N32 N31 -178.5(5) . . . . ?
N12 C1 N32 N31 -56.7(7) . . . . ?
C71 C1 N32 N31 62.7(7) . . . . ?
C42 C43 N41 N42 0.3(7) . . . . ?
C42 C43 N41 Ag -170.9(5) . . . . ?
N11 Ag N41 C43 -83.4(6) . . . . ?
N51 Ag N41 C43 136.5(6) . . . . ?
N21 Ag N41 C43 46.4(7) . . . . ?
N11 Ag N41 N42 106.8(5) . . . . ?
N51 Ag N41 N42 -33.4(4) . . . . ?
N21 Ag N41 N42 -123.5(4) . . . . ?
C42 C41 N42 N41 0.1(7) . . . . ?
C42 C41 N42 C2 174.0(6) . . . . ?
C43 N41 N42 C41 -0.3(7) . . . . ?
Ag N41 N42 C41 171.9(4) . . . . ?
C43 N41 N42 C2 -174.8(5) . . . . ?
Ag N41 N42 C2 -2.6(7) . . . . ?
N62 C2 N42 C41 130.9(6) . . . . ?
N52 C2 N42 C41 -109.7(7) . . . . ?
C80 C2 N42 C41 10.8(9) 4_466 . . . ?
N62 C2 N42 N41 -55.7(7) . . . . ?
N52 C2 N42 N41 63.7(7) . . . . ?
C80 C2 N42 N41 -175.8(5) 4_466 . . . ?
C52 C53 N51 N52 -0.5(7) . . . . ?
C52 C53 N51 Ag 162.3(5) . . . . ?
N11 Ag N51 C53 79.7(6) . . . . ?
N41 Ag N51 C53 -134.1(6) . . . . ?
N21 Ag N51 C53 -3.1(6) . . . . ?
N11 Ag N51 N52 -119.6(4) . . . . ?
N41 Ag N51 N52 26.6(4) . . . . ?
N21 Ag N51 N52 157.5(4) . . . . ?
C52 C51 N52 N51 0.5(7) . . . . ?
C52 C51 N52 C2 179.5(6) . . . . ?
C53 N51 N52 C51 0.0(7) . . . . ?
Ag N51 N52 C51 -165.4(4) . . . . ?
C53 N51 N52 C2 -179.1(5) . . . . ?
Ag N51 N52 C2 15.5(7) . . . . ?
N62 C2 N52 C51 -128.8(6) . . . . ?
N42 C2 N52 C51 110.8(7) . . . . ?
C80 C2 N52 C51 -11.5(8) 4_466 . . . ?
N62 C2 N52 N51 50.1(7) . . . . ?
N42 C2 N52 N51 -70.2(6) . . . . ?
C80 C2 N52 N51 167.5(5) 4_466 . . . ?
C62 C63 N61 N62 -0.5(7) . . . . ?
C62 C61 N62 N61 -1.9(7) . . . . ?
C62 C61 N62 C2 -165.3(6) . . . . ?
C63 N61 N62 C61 1.5(7) . . . . ?
C63 N61 N62 C2 167.5(5) . . . . ?
N42 C2 N62 C61 -22.0(8) . . . . ?
N52 C2 N62 C61 -143.4(6) . . . . ?
C80 C2 N62 C61 99.7(7) 4_466 . . . ?
N42 C2 N62 N61 175.1(5) . . . . ?
N52 C2 N62 N61 53.7(6) . . . . ?
C80 C2 N62 N61 -63.3(6) 4_466 . . . ?
C1 C71 O1 C72 -175.2(5) . . . . ?
C73 C72 O1 C71 -67.9(7) . . . . ?
C2 C80 O2 C79 -172.6(5) 4_665 . . . ?
C76 C79 O2 C80 63.1(8) . . . . ?
